data_1512698
loop_
_publ_author_name
'Jing-Si Yang'
'Jiang Zhu'
'Rui-Bin Liu'
'Jun Ni'
'Zhi-Duo Chang'
'Tao Hu'
'Jian-Jun Zhang'
'Chang-Gong Meng'

_publ_section_title
;
 Syntheses and characterization of four 2D metal-organic networks based on
 rigid imidazolate/carboxylate functionalized ligand - Effect of the
 torsion of the ligands on crystal structures and properties
;
_journal_name_full
;
Inorganica Chimica Acta
;
_journal_page_first 117
_journal_page_last 126
_journal_volume 393
_journal_year 2012
_chemical_formula_sum 'C18.5 H17 N3 O6.5 S Zn'
_chemical_formula_weight 482.78
_space_group_IT_number 14
_symmetry_cell_setting monoclinic
_symmetry_space_group_name_Hall '-P 2ybc'
_symmetry_space_group_name_H-M 'P 1 21/c 1'
_atom_sites_solution_hydrogens geom
_atom_sites_solution_primary direct
_atom_sites_solution_secondary difmap
_cell_angle_alpha 90.00
_cell_angle_beta 103.61(2)
_cell_angle_gamma 90.00
_cell_formula_units_Z 4
_cell_length_a 15.13(3)
_cell_length_b 13.94(2)
_cell_length_c 10.342(18)
_cell_measurement_reflns_used 588
_cell_measurement_temperature 273(2)
_cell_measurement_theta_max 17.83
_cell_measurement_theta_min 2.50
_cell_volume 2120(6)
_computing_cell_refinement 'Bruker SMART'
_computing_data_collection 'Bruker SMART'
_computing_data_reduction 'Bruker SAINT'
_computing_molecular_graphics 'Bruker SHELXTL'
_computing_publication_material 'Bruker SHELXTL'
_computing_structure_refinement 'SHELXL-97 (Sheldrick, 1997)'
_computing_structure_solution 'SHELXS-97 (Sheldrick, 1990)'
_diffrn_ambient_temperature 273(2)
_diffrn_measured_fraction_theta_full 0.992
_diffrn_measured_fraction_theta_max 0.992
_diffrn_measurement_device_type 'CCD area detector'
_diffrn_measurement_method 'phi and omega scans'
_diffrn_radiation_monochromator graphite
_diffrn_radiation_source 'fine-focus sealed tube'
_diffrn_radiation_type MoK\a
_diffrn_radiation_wavelength 0.71073
_diffrn_reflns_av_R_equivalents 0.1279
_diffrn_reflns_av_sigmaI/netI 0.1681
_diffrn_reflns_limit_h_max 17
_diffrn_reflns_limit_h_min -17
_diffrn_reflns_limit_k_max 16
_diffrn_reflns_limit_k_min -8
_diffrn_reflns_limit_l_max 12
_diffrn_reflns_limit_l_min -12
_diffrn_reflns_number 9934
_diffrn_reflns_theta_full 25.00
_diffrn_reflns_theta_max 25.00
_diffrn_reflns_theta_min 2.01
_exptl_absorpt_coefficient_mu 1.299
_exptl_absorpt_correction_T_max 1.000000
_exptl_absorpt_correction_T_min 0.295768
_exptl_absorpt_process_details 'SADABS (Sheldrick, 1996)'
_exptl_crystal_colour blue
_exptl_crystal_density_diffrn 1.512
_exptl_crystal_density_meas 0
_exptl_crystal_density_method 'not measured'
_exptl_crystal_description block
_exptl_crystal_F_000 988
_exptl_crystal_size_max 0.20
_exptl_crystal_size_mid 0.18
_exptl_crystal_size_min 0.16
_refine_diff_density_max 1.276
_refine_diff_density_min -1.000
_refine_diff_density_rms 0.122
_refine_ls_extinction_method none
_refine_ls_goodness_of_fit_ref 0.993
_refine_ls_hydrogen_treatment mixed
_refine_ls_matrix_type full
_refine_ls_number_parameters 286
_refine_ls_number_reflns 3711
_refine_ls_number_restraints 3
_refine_ls_restrained_S_all 0.993
_refine_ls_R_factor_all 0.1744
_refine_ls_R_factor_gt 0.0807
_refine_ls_shift/su_max 0.000
_refine_ls_shift/su_mean 0.000
_refine_ls_structure_factor_coef Fsqd
_refine_ls_weighting_details 'calc w=1/[\s^2^(Fo^2^)+(0.0789P)^2^+0.0000P] where P=(Fo^2^+2Fc^2^)/3'
_refine_ls_weighting_scheme calc
_refine_ls_wR_factor_gt 0.1699
_refine_ls_wR_factor_ref 0.1966
_reflns_number_gt 1778
_reflns_number_total 3711
_reflns_threshold_expression >2sigma(I)
_cod_data_source_file ICA-2013-394-117-126-1.cif
_cod_data_source_block q1
_cod_original_cell_volume 2121(6)
_cod_original_sg_symbol_H-M 'P2(1)/c  '
_cod_original_formula_sum 'C18.50 H17 N3 O6.50 S Zn'
_cod_database_code 1512698

loop_
_symmetry_equiv_pos_as_xyz
'x, y, z'
'-x, y+1/2, -z+1/2'
'-x, -y, -z'
'x, -y-1/2, z-1/2'

loop_
_atom_site_label
_atom_site_type_symbol
_atom_site_fract_x
_atom_site_fract_y
_atom_site_fract_z
_atom_site_U_iso_or_equiv
_atom_site_adp_type
_atom_site_occupancy
_atom_site_symmetry_multiplicity
_atom_site_calc_flag
_atom_site_refinement_flags
Zn1 Zn 1.42264(5) 0.15407(8) 0.83715(8) 0.0357(4) Uani 1 1 d .
O1 O 0.5504(3) 0.1736(5) 0.8331(6) 0.061(2) Uani 1 1 d .
O2 O 0.5673(4) 0.1050(5) 1.0270(6) 0.062(2) Uani 1 1 d .
O3 O 1.0062(3) 0.0592(4) 0.8346(5) 0.0397(15) Uani 1 1 d .
O4 O 1.0105(3) 0.2337(5) 1.2074(5) 0.0552(19) Uani 1 1 d .
O5 O 1.3915(4) 0.0222(5) 0.7809(5) 0.0515(17) Uani 1 1 d D
H5B H 1.351(4) 0.025(6) 0.709(5) 0.062 Uiso 1 1 d D
H5A H 1.409(6) -0.020(5) 0.841(6) 0.062 Uiso 1 1 d D
N1 N 1.3719(4) 0.1819(5) 0.9921(6) 0.0338(18) Uani 1 1 d .
N2 N 1.3699(4) 0.2627(5) 1.1820(6) 0.0364(18) Uani 1 1 d .
N3 N 0.9832(4) 0.1465(5) 1.0098(6) 0.0363(17) Uani 1 1 d .
C1 C 1.4168(5) 0.2344(6) 1.0933(8) 0.040(2) Uani 1 1 d .
H1A H 1.4775 0.2508 1.1024 0.048 Uiso 1 1 calc R
C2 C 1.2847(4) 0.2241(6) 1.1300(7) 0.031(2) Uani 1 1 d .
C3 C 1.2850(5) 0.1742(6) 1.0154(6) 0.032(2) Uani 1 1 d .
C4 C 1.2077(5) 0.1278(6) 0.9404(7) 0.031(2) Uani 1 1 d .
H4A H 1.2086 0.0923 0.8646 0.037 Uiso 1 1 calc R
C5 C 1.1313(5) 0.1385(6) 0.9864(6) 0.032(2) Uani 1 1 d .
C6 C 1.1307(4) 0.1916(6) 1.0998(7) 0.030(2) Uani 1 1 d .
C7 C 1.2055(5) 0.2337(6) 1.1774(7) 0.038(2) Uani 1 1 d .
H7A H 1.2044 0.2663 1.2555 0.045 Uiso 1 1 calc R
C8 C 1.0358(5) 0.1076(6) 0.9295(8) 0.031(2) Uani 1 1 d .
C9 C 1.0372(5) 0.1954(7) 1.1192(8) 0.042(2) Uani 1 1 d .
C10 C 0.8869(5) 0.1433(6) 0.9879(8) 0.035(2) Uani 1 1 d .
C11 C 0.8495(5) 0.1214(7) 1.0930(8) 0.042(2) Uani 1 1 d .
H11A H 0.8869 0.1076 1.1760 0.051 Uiso 1 1 calc R
C12 C 0.7571(5) 0.1198(6) 1.0753(8) 0.038(2) Uani 1 1 d .
H12A H 0.7318 0.1026 1.1456 0.045 Uiso 1 1 calc R
C13 C 0.8328(5) 0.1642(7) 0.8650(8) 0.049(3) Uani 1 1 d .
H13A H 0.8582 0.1790 0.7939 0.058 Uiso 1 1 calc R
C14 C 0.7388(5) 0.1627(7) 0.8492(8) 0.049(3) Uani 1 1 d .
H14A H 0.7011 0.1749 0.7659 0.059 Uiso 1 1 calc R
C15 C 0.7011(5) 0.1435(6) 0.9536(7) 0.035(2) Uani 1 1 d .
C16 C 0.5993(5) 0.1392(7) 0.9388(9) 0.045(2) Uani 1 1 d .
S1 S 0.8512(4) -0.0072(4) 1.4663(5) 0.180(3) Uani 1 1 d .
O6 O 0.7801(5) -0.0219(7) 1.3494(7) 0.105(3) Uani 1 1 d .
C17 C 0.8371(16) -0.0591(13) 1.5937(15) 0.228(12) Uani 1 1 d .
H17A H 0.8228 -0.1253 1.5737 0.341 Uiso 1 1 calc R
H17B H 0.7880 -0.0292 1.6228 0.341 Uiso 1 1 calc R
H17C H 0.8918 -0.0546 1.6628 0.341 Uiso 1 1 calc R
C18 C 0.8706(17) 0.1000(12) 1.5036(14) 0.236(14) Uani 1 1 d .
H18A H 0.8761 0.1352 1.4262 0.354 Uiso 1 1 calc R
H18B H 0.9261 0.1051 1.5710 0.354 Uiso 1 1 calc R
H18C H 0.8214 0.1258 1.5368 0.354 Uiso 1 1 calc R
C19 C 1.568(5) 0.424(4) 1.011(3) 0.31(5) Uani 0.50 1 d P
O8 O 1.457(2) 0.485(3) 0.925(4) 0.25(2) Uani 0.50 1 d P

loop_
_atom_site_aniso_label
_atom_site_aniso_U_11
_atom_site_aniso_U_22
_atom_site_aniso_U_33
_atom_site_aniso_U_23
_atom_site_aniso_U_13
_atom_site_aniso_U_12
Zn1 0.0190(5) 0.0589(8) 0.0301(5) 0.0036(5) 0.0074(3) 0.0011(6)
O1 0.021(3) 0.088(6) 0.068(4) 0.021(4) 0.000(3) 0.007(3)
O2 0.025(3) 0.103(6) 0.064(4) 0.017(4) 0.021(3) 0.003(4)
O3 0.026(3) 0.055(4) 0.038(3) -0.011(3) 0.005(2) 0.000(3)
O4 0.033(3) 0.085(6) 0.052(4) -0.023(4) 0.018(3) -0.004(4)
O5 0.052(4) 0.055(5) 0.043(4) -0.002(3) 0.003(3) -0.003(4)
N1 0.021(3) 0.056(5) 0.028(3) -0.004(3) 0.013(3) -0.006(3)
N2 0.024(3) 0.052(5) 0.034(4) -0.005(3) 0.009(3) -0.010(4)
N3 0.017(3) 0.058(5) 0.034(3) -0.008(4) 0.005(3) -0.001(4)
C1 0.025(4) 0.056(7) 0.038(5) 0.001(5) 0.006(4) -0.009(5)
C2 0.017(4) 0.055(7) 0.022(4) -0.001(4) 0.005(3) -0.003(4)
C3 0.023(4) 0.059(7) 0.017(3) 0.008(4) 0.008(3) 0.000(4)
C4 0.029(4) 0.040(6) 0.029(4) 0.006(4) 0.013(3) 0.004(4)
C5 0.025(4) 0.052(6) 0.018(4) -0.002(4) 0.005(3) -0.009(4)
C6 0.014(4) 0.036(6) 0.039(4) -0.002(4) 0.008(3) -0.001(4)
C7 0.030(4) 0.057(7) 0.026(4) -0.017(4) 0.005(3) -0.012(5)
C8 0.021(4) 0.034(6) 0.035(4) -0.005(4) 0.000(3) -0.003(4)
C9 0.026(4) 0.062(7) 0.037(5) 0.000(5) 0.007(4) 0.000(5)
C10 0.019(4) 0.044(6) 0.044(5) -0.011(5) 0.010(3) -0.011(4)
C11 0.024(4) 0.055(7) 0.048(5) -0.001(5) 0.009(4) -0.010(4)
C12 0.020(4) 0.049(6) 0.046(5) 0.003(4) 0.012(4) -0.005(4)
C13 0.027(4) 0.083(8) 0.037(5) 0.015(5) 0.011(4) 0.006(5)
C14 0.023(4) 0.085(8) 0.037(4) 0.017(5) 0.001(3) 0.002(5)
C15 0.016(4) 0.046(6) 0.043(4) 0.004(5) 0.006(3) 0.003(4)
C16 0.023(4) 0.051(7) 0.060(6) -0.017(5) 0.007(4) 0.003(5)
S1 0.223(6) 0.165(5) 0.100(3) 0.018(3) -0.064(3) -0.084(5)
O6 0.090(6) 0.137(8) 0.072(5) -0.005(5) -0.013(4) -0.018(6)
C17 0.42(3) 0.135(16) 0.081(11) 0.027(11) -0.042(15) -0.11(2)
C18 0.52(4) 0.088(12) 0.052(9) -0.014(9) -0.031(15) -0.052(18)
C19 0.60(12) 0.26(6) 0.05(2) -0.01(3) 0.05(4) -0.36(8)
O8 0.26(4) 0.27(4) 0.26(4) 0.20(4) 0.19(3) 0.08(4)

loop_
_atom_type_symbol
_atom_type_description
_atom_type_scat_dispersion_real
_atom_type_scat_dispersion_imag
_atom_type_scat_source
C C 0.0033 0.0016 'International Tables Vol C Tables 4.2.6.8 and 6.1.1.4'
H H 0.0000 0.0000 'International Tables Vol C Tables 4.2.6.8 and 6.1.1.4'
N N 0.0061 0.0033 'International Tables Vol C Tables 4.2.6.8 and 6.1.1.4'
O O 0.0106 0.0060 'International Tables Vol C Tables 4.2.6.8 and 6.1.1.4'
Zn Zn 0.2839 1.4301 'International Tables Vol C Tables 4.2.6.8 and 6.1.1.4'
S S 0.1246 0.1234 'International Tables Vol C Tables 4.2.6.8 and 6.1.1.4'

loop_
_geom_angle_atom_site_label_1
_geom_angle_atom_site_label_2
_geom_angle_atom_site_label_3
_geom_angle
_geom_angle_site_symmetry_1
_geom_angle_site_symmetry_3
O5 Zn1 O1 107.1(3) . 1_655
O5 Zn1 N1 108.3(3) . .
O1 Zn1 N1 124.3(3) 1_655 .
O5 Zn1 N2 106.7(3) . 4_565
O1 Zn1 N2 96.4(3) 1_655 4_565
N1 Zn1 N2 112.5(3) . 4_565
C16 O1 Zn1 108.0(5) . 1_455
Zn1 O5 H5B 107(6) . .
Zn1 O5 H5A 115(6) . .
H5B O5 H5A 134(8) . .
C1 N1 C3 103.6(6) . .
C1 N1 Zn1 121.7(5) . .
C3 N1 Zn1 133.5(5) . .
C1 N2 C2 102.3(6) . .
C1 N2 Zn1 123.1(5) . 4_566
C2 N2 Zn1 134.5(5) . 4_566
C8 N3 C9 111.4(6) . .
C8 N3 C10 127.0(6) . .
C9 N3 C10 121.6(6) . .
N1 C1 N2 116.5(7) . .
N1 C1 H1A 121.8 . .
N2 C1 H1A 121.8 . .
C3 C2 N2 109.8(6) . .
C3 C2 C7 121.8(7) . .
N2 C2 C7 128.4(7) . .
C2 C3 N1 107.7(6) . .
C2 C3 C4 122.6(6) . .
N1 C3 C4 129.7(7) . .
C5 C4 C3 115.1(7) . .
C5 C4 H4A 122.4 . .
C3 C4 H4A 122.4 . .
C4 C5 C6 122.0(7) . .
C4 C5 C8 131.1(7) . .
C6 C5 C8 106.7(6) . .
C7 C6 C5 124.0(6) . .
C7 C6 C9 126.6(7) . .
C5 C6 C9 109.4(6) . .
C6 C7 C2 114.4(7) . .
C6 C7 H7A 122.8 . .
C2 C7 H7A 122.8 . .
O3 C8 N3 123.9(7) . .
O3 C8 C5 129.2(7) . .
N3 C8 C5 106.8(6) . .
O4 C9 N3 126.0(7) . .
O4 C9 C6 128.4(8) . .
N3 C9 C6 105.5(7) . .
C13 C10 C11 120.9(7) . .
C13 C10 N3 120.5(7) . .
C11 C10 N3 118.6(7) . .
C12 C11 C10 119.8(8) . .
C12 C11 H11A 120.1 . .
C10 C11 H11A 120.1 . .
C11 C12 C15 120.5(8) . .
C11 C12 H12A 119.7 . .
C15 C12 H12A 119.7 . .
C10 C13 C14 118.4(7) . .
C10 C13 H13A 120.8 . .
C14 C13 H13A 120.8 . .
C15 C14 C13 121.1(7) . .
C15 C14 H14A 119.4 . .
C13 C14 H14A 119.4 . .
C14 C15 C12 119.2(7) . .
C14 C15 C16 122.3(7) . .
C12 C15 C16 118.3(7) . .
O2 C16 O1 122.6(8) . .
O2 C16 C15 120.8(8) . .
O1 C16 C15 116.6(8) . .
O6 S1 C18 114.0(9) . .
O6 S1 C17 114.9(9) . .
C18 S1 C17 106.9(10) . .
S1 C17 H17A 109.5 . .
S1 C17 H17B 109.5 . .
H17A C17 H17B 109.5 . .
S1 C17 H17C 109.5 . .
H17A C17 H17C 109.5 . .
H17B C17 H17C 109.5 . .
S1 C18 H18A 109.5 . .
S1 C18 H18B 109.5 . .
H18A C18 H18B 109.5 . .
S1 C18 H18C 109.5 . .
H18A C18 H18C 109.5 . .
H18B C18 H18C 109.5 . .
O8 C19 O8 63(5) 3_867 .
C19 O8 O8 69(5) 3_867 3_867
C19 O8 C19 117(5) 3_867 .
O8 O8 C19 48.0(18) 3_867 .

loop_
_geom_bond_atom_site_label_1
_geom_bond_atom_site_label_2
_geom_bond_distance
_geom_bond_site_symmetry_2
Zn1 O5 1.952(8) .
Zn1 O1 1.962(6) 1_655
Zn1 N1 1.971(6) .
Zn1 N2 1.988(7) 4_565
O1 C16 1.262(10) .
O1 Zn1 1.962(6) 1_455
O2 C16 1.226(10) .
O3 C8 1.188(8) .
O4 C9 1.205(9) .
O5 H5B 0.847(10) .
O5 H5A 0.852(10) .
N1 C1 1.326(9) .
N1 C3 1.396(8) .
N2 C1 1.345(9) .
N2 C2 1.385(9) .
N2 Zn1 1.988(7) 4_566
N3 C8 1.389(9) .
N3 C9 1.406(10) .
N3 C10 1.422(9) .
C1 H1A 0.9300 .
C2 C3 1.375(10) .
C2 C7 1.403(9) .
C3 C4 1.400(10) .
C4 C5 1.357(9) .
C4 H4A 0.9300 .
C5 C6 1.389(10) .
C5 C8 1.491(10) .
C6 C7 1.358(9) .
C6 C9 1.475(10) .
C7 H7A 0.9300 .
C10 C13 1.372(10) .
C10 C11 1.373(10) .
C11 C12 1.366(10) .
C11 H11A 0.9300 .
C12 C15 1.382(10) .
C12 H12A 0.9300 .
C13 C14 1.393(10) .
C13 H13A 0.9300 .
C14 C15 1.360(10) .
C14 H14A 0.9300 .
C15 C16 1.514(10) .
S1 O6 1.432(7) .
S1 C18 1.555(16) .
S1 C17 1.561(17) .
C17 H17A 0.9600 .
C17 H17B 0.9600 .
C17 H17C 0.9600 .
C18 H18A 0.9600 .
C18 H18B 0.9600 .
C18 H18C 0.9600 .
C19 O8 1.52(6) 3_867
C19 O8 1.91(8) .
O8 C19 1.52(6) 3_867
O8 O8 1.82(9) 3_867

loop_
_geom_hbond_atom_site_label_D
_geom_hbond_atom_site_label_H
_geom_hbond_atom_site_label_A
_geom_hbond_distance_DH
_geom_hbond_distance_HA
_geom_hbond_distance_DA
_geom_hbond_angle_DHA
_geom_hbond_site_symmetry_A
O5 H5B O6 0.847(10) 1.93(6) 2.629(10) 139(8) 3_757
O5 H5A O2 0.852(10) 1.778(18) 2.626(10) 173(9) 3_757
